data_4322784
loop_
_publ_author_name
'Karl Weis'
'Michael Rombach'
'Heinrich Vahrenkamp'

_publ_section_title
;
 Attachment of Sugar Phosphates and Nucleotide Derivatives to
 Pyrazolylborate-Zinc Units
;
_journal_name_full 'Inorganic Chemistry'
_journal_page_first 2470
_journal_page_last 2475
_journal_paper_doi 10.1021/ic971403b
_journal_volume 37
_journal_year 1998
_chemical_compound_source Acetonitrile/Methanol/Dichlromethane
_chemical_formula_sum 'C50.5 H63 B N7 O8.5 P Zn'
_chemical_formula_weight 1011.23
_chemical_melting_point 162
_chemical_name_systematic
; 
Hydrotris(3-cumyl-5-methyl-pyrazole-1-yl)borato-zinc-phosphoricacid
-hydroxyacetonedimethylketale-p-nitrophenylester
;
_space_group_IT_number 14
_symmetry_cell_setting monoclinic
_symmetry_space_group_name_Hall '-P 2yn'
_symmetry_space_group_name_H-M 'P 1 21/n 1'
_atom_sites_solution_hydrogens geom
_atom_sites_solution_primary direct
_atom_sites_solution_secondary difmap
_audit_creation_method SHELXL
_cell_angle_alpha 90.00
_cell_angle_beta 99.569(7)
_cell_angle_gamma 90.00
_cell_formula_units_Z 4
_cell_length_a 13.2213(13)
_cell_length_b 13.7383(14)
_cell_length_c 30.303(3)
_cell_measurement_temperature 293(2)
_cell_volume 5427.6(9)
_computing_structure_refinement 'SHELXL-93 (Sheldrick, 1993)'
_computing_structure_solution 'SHELXS-86 (Sheldrick, 1990)'
_diffrn_ambient_temperature 293(2)
_diffrn_measurement_device 'Nonius Turbo-CAD4'
_diffrn_measurement_method 'Omega 2-Theta'
_diffrn_radiation_monochromator graphite
_diffrn_radiation_source 'fine-focus sealed tube'
_diffrn_radiation_type MoK\a
_diffrn_radiation_wavelength 0.71073
_diffrn_reflns_av_R_equivalents 0.0399
_diffrn_reflns_av_sigmaI/netI 0.0738
_diffrn_reflns_limit_h_max 16
_diffrn_reflns_limit_h_min -16
_diffrn_reflns_limit_k_max 0
_diffrn_reflns_limit_k_min -16
_diffrn_reflns_limit_l_max 37
_diffrn_reflns_limit_l_min 0
_diffrn_reflns_number 10854
_diffrn_reflns_theta_max 25.99
_diffrn_reflns_theta_min 2.41
_diffrn_standards_interval_count 'ICR every 3600 s, OCR every 200 refl.'
_diffrn_standards_number 2
_exptl_absorpt_coefficient_mu 0.539
_exptl_absorpt_correction_type none
_exptl_crystal_colour colourless
_exptl_crystal_density_diffrn 1.237
_exptl_crystal_density_meas 1.26
_exptl_crystal_description isometric
_exptl_crystal_F_000 2132
_exptl_crystal_size_max 0.6
_exptl_crystal_size_mid 0.5
_exptl_crystal_size_min 0.5
_refine_diff_density_max 0.777
_refine_diff_density_min -0.411
_refine_diff_density_rms 0.076
_refine_ls_extinction_method none
_refine_ls_goodness_of_fit_all 1.080
_refine_ls_goodness_of_fit_obs 1.076
_refine_ls_hydrogen_treatment Riding-Model
_refine_ls_matrix_type full
_refine_ls_number_parameters 643
_refine_ls_number_reflns 10627
_refine_ls_number_restraints 8
_refine_ls_restrained_S_all 1.116
_refine_ls_restrained_S_obs 1.081
_refine_ls_R_factor_all 0.1770
_refine_ls_R_factor_obs 0.0713
_refine_ls_shift/esd_max -0.077
_refine_ls_shift/esd_mean 0.004
_refine_ls_structure_factor_coef Fsqd
_refine_ls_weighting_details 'w=1/[\s^2^(Fo^2^)+(0.1209P)^2^+8.0280P] where P=(Fo^2^+2Fc^2^)/3'
_refine_ls_weighting_scheme calc
_refine_ls_wR_factor_all 0.2793
_refine_ls_wR_factor_obs 0.1890
_reflns_number_observed 5400
_reflns_number_total 10649
_reflns_observed_criterion >2sigma(I)
_cod_data_source_file ic971403b_1.cif
_cod_data_source_block w30
_cod_depositor_comments
;
The following automatic conversions were performed:

'_geom_bond_publ_flag' value 'Y' changed to 'y' according to the
built-in table from CIF Core dictionary named 'cif_core.dic' version
2.4.1 from 2010-06-29 (79 times).

'_geom_angle_publ_flag' value 'Y'
changed to 'y' according to the built-in table from CIF Core
dictionary named 'cif_core.dic' version 2.4.1 from 2010-06-29 (121
time).

Automatic conversion script
Id: cif_fix_values 1673 2011-04-08 12:14:43Z adriana 

The following automatic conversions were performed:

'_refine_ls_weighting_scheme' value 'calc
w=1/[\s^2^(Fo^2^)+(0.1209P)^2^+8.0280P] where P=(Fo^2^+2Fc^2^)/3' was
changed to 'calc'. New tag '_refine_ls_weighting_details' was
created. The value of the new tag was set to
'w=1/[\s^2^(Fo^2^)+(0.1209P)^2^+8.0280P] where P=(Fo^2^+2Fc^2^)/3'.

Automatic conversion script
Id: cif_fix_values 3143 2015-03-26 13:38:13Z robertas 
;
_cod_original_cell_volume 5427.7(9)
_cod_original_formula_sum 'C50.50 H63 B N7 O8.50 P Zn'
_cod_database_code 4322784

loop_
_symmetry_equiv_pos_as_xyz
'x, y, z'
'-x+1/2, y+1/2, -z+1/2'
'-x, -y, -z'
'x-1/2, -y-1/2, z-1/2'

loop_
_atom_site_aniso_label
_atom_site_aniso_U_11
_atom_site_aniso_U_22
_atom_site_aniso_U_33
_atom_site_aniso_U_23
_atom_site_aniso_U_13
_atom_site_aniso_U_12
Zn 0.0527(4) 0.0571(4) 0.0550(4) -0.0023(3) 0.0041(3) 0.0012(3)
N1 0.057(3) 0.064(3) 0.067(3) -0.007(3) 0.006(3) 0.003(3)
N2 0.059(3) 0.063(3) 0.064(3) -0.008(3) 0.008(2) -0.008(3)
N3 0.057(3) 0.053(3) 0.054(3) 0.002(2) 0.001(2) 0.000(2)
O1 0.085(3) 0.072(3) 0.073(3) 0.006(2) -0.001(2) 0.017(3)
N4 0.062(3) 0.059(3) 0.078(4) -0.011(3) 0.010(3) 0.003(3)
C1 0.071(5) 0.072(5) 0.101(6) -0.018(4) 0.015(4) 0.008(4)
C2 0.079(5) 0.093(6) 0.099(6) -0.016(5) 0.032(5) 0.014(4)
C3 0.057(4) 0.080(5) 0.070(4) -0.016(4) 0.019(3) -0.001(3)
C4 0.102(6) 0.078(6) 0.144(8) -0.012(5) 0.025(6) 0.034(5)
C5 0.060(4) 0.090(5) 0.065(4) -0.014(4) 0.018(3) -0.002(4)
C6 0.086(5) 0.101(6) 0.078(5) -0.025(5) 0.025(4) -0.008(5)
C7 0.096(6) 0.127(8) 0.062(5) -0.012(5) 0.018(4) -0.010(6)
C8 0.074(5) 0.114(7) 0.068(5) 0.004(5) 0.011(4) -0.015(5)
C9 0.110(6) 0.087(6) 0.081(5) -0.001(5) 0.034(5) 0.004(5)
C10 0.100(6) 0.091(6) 0.068(5) -0.011(4) 0.032(4) 0.000(5)
C11 0.123(8) 0.138(9) 0.075(6) 0.004(6) 0.011(5) -0.019(7)
C12 0.174(12) 0.188(13) 0.123(9) 0.040(9) 0.015(8) -0.072(10)
C13 0.178(13) 0.204(14) 0.125(9) 0.049(9) 0.000(9) 0.055(12)
N5 0.063(3) 0.066(4) 0.068(3) -0.010(3) 0.015(3) -0.008(3)
C14 0.087(5) 0.061(4) 0.081(5) -0.018(4) 0.021(4) -0.021(4)
C15 0.070(5) 0.085(5) 0.089(5) -0.019(4) 0.014(4) -0.022(4)
C16 0.065(4) 0.080(5) 0.068(4) -0.022(4) 0.015(3) -0.019(4)
C17 0.112(7) 0.065(5) 0.120(7) -0.001(5) 0.006(5) -0.023(5)
C18 0.050(4) 0.089(5) 0.072(4) -0.022(4) 0.006(3) -0.009(4)
C19 0.056(4) 0.090(5) 0.080(5) -0.015(4) 0.008(3) -0.012(4)
C20 0.060(4) 0.098(6) 0.092(5) -0.016(5) 0.007(4) 0.004(4)
C21 0.064(5) 0.119(7) 0.103(6) -0.025(6) 0.000(4) -0.002(5)
C22 0.075(6) 0.137(9) 0.141(9) -0.048(7) -0.031(6) -0.002(6)
C23 0.072(5) 0.104(7) 0.143(8) -0.050(6) -0.013(5) -0.004(5)
C24 0.099(7) 0.126(9) 0.157(10) -0.017(8) -0.014(7) 0.031(7)
C25 0.177(15) 0.415(32) 0.274(22) 0.112(22) 0.088(16) 0.170(20)
C26 0.154(14) 0.193(18) 0.433(33) 0.092(20) 0.047(17) 0.063(13)
N6 0.066(3) 0.048(3) 0.064(3) 0.004(2) -0.003(3) -0.002(2)
C27 0.077(5) 0.061(4) 0.067(4) 0.012(3) -0.007(4) 0.002(3)
C28 0.088(5) 0.067(4) 0.055(4) 0.005(3) -0.007(3) -0.007(4)
C29 0.055(3) 0.055(4) 0.053(3) -0.003(3) -0.002(3) -0.003(3)
C30 0.130(7) 0.073(5) 0.092(6) 0.018(4) -0.011(5) -0.006(5)
C31 0.051(3) 0.059(4) 0.057(4) -0.002(3) -0.005(3) -0.003(3)
C32 0.078(4) 0.059(4) 0.063(4) 0.001(3) 0.005(3) -0.005(3)
C33 0.077(5) 0.064(4) 0.098(6) 0.007(4) 0.023(4) -0.006(4)
C34 0.069(5) 0.063(4) 0.111(6) -0.015(4) 0.009(4) -0.001(4)
C35 0.093(6) 0.088(6) 0.091(6) -0.031(5) 0.022(5) -0.010(5)
C36 0.083(5) 0.075(5) 0.068(4) -0.008(4) 0.017(4) -0.011(4)
C37 0.088(6) 0.060(5) 0.231(13) -0.036(7) 0.029(7) 0.000(5)
C38 0.089(7) 0.081(6) 0.290(17) -0.040(8) 0.008(9) -0.011(5)
C39 0.107(8) 0.077(7) 0.339(21) -0.046(9) 0.034(11) 0.005(6)
B 0.070(5) 0.052(4) 0.076(5) -0.003(4) 0.004(4) 0.004(4)
P 0.0610(10) 0.0609(10) 0.0614(10) 0.0020(8) 0.0070(8) 0.0087(8)
O4 0.071(3) 0.081(3) 0.093(3) 0.005(3) 0.019(3) -0.006(3)
O2 0.079(3) 0.068(3) 0.061(3) -0.001(2) 0.000(2) 0.010(2)
C40 0.063(4) 0.080(5) 0.056(4) 0.003(4) 0.011(3) 0.000(4)
C41 0.107(6) 0.092(6) 0.096(6) 0.024(5) -0.021(5) -0.020(5)
C42 0.126(8) 0.108(7) 0.118(8) 0.046(6) -0.019(6) -0.011(6)
C43 0.074(5) 0.125(8) 0.079(5) 0.022(5) -0.014(4) -0.005(5)
C44 0.071(5) 0.122(7) 0.079(5) 0.003(5) 0.000(4) -0.008(5)
C45 0.072(4) 0.085(5) 0.069(4) -0.006(4) 0.008(4) 0.001(4)
N7 0.112(7) 0.162(10) 0.124(8) 0.035(7) -0.024(6) -0.004(7)
O5 0.179(9) 0.217(11) 0.193(10) 0.110(9) -0.060(7) -0.010(8)
O6 0.132(7) 0.211(9) 0.130(6) 0.023(6) -0.043(5) -0.013(7)
O3 0.062(3) 0.067(3) 0.081(3) -0.013(2) 0.014(2) 0.002(2)
C46 0.073(5) 0.065(4) 0.093(5) -0.017(4) 0.021(4) -0.003(4)
C47 0.082(6) 0.115(7) 0.132(8) -0.058(6) 0.044(6) -0.025(5)
C48 0.067(7) 0.402(29) 0.318(23) -0.276(22) 0.003(10) 0.007(12)
O7 0.082(3) 0.086(4) 0.099(4) -0.035(3) 0.027(3) -0.008(3)
C49 0.122(8) 0.163(10) 0.149(10) -0.081(8) 0.063(7) -0.021(8)
O8 0.349(19) 0.222(12) 0.446(23) -0.234(15) 0.326(20) -0.199(14)
C50 0.494(43) 0.299(27) 0.151(14) 0.087(16) -0.042(19) 0.129(26)
O9 0.405(38) 0.090(12) 0.131(16) 0.033(11) -0.107(19) -0.127(19)
C51A 0.073(18) 0.075(20) 0.068(20) 0.009(17) 0.023(15) -0.026(15)
C51B 0.030(11) 0.142(29) 0.035(13) 0.006(16) -0.023(10) -0.002(15)

loop_
_atom_site_label
_atom_site_type_symbol
_atom_site_fract_x
_atom_site_fract_y
_atom_site_fract_z
_atom_site_U_iso_or_equiv
_atom_site_thermal_displace_type
_atom_site_occupancy
_atom_site_calc_flag
_atom_site_refinement_flags
_atom_site_disorder_group
Zn Zn 0.46892(5) 0.04953(5) 0.14969(2) 0.0555(2) Uani 1 d . .
N1 N 0.5684(4) -0.0318(4) 0.1216(2) 0.0630(13) Uani 1 d . .
N2 N 0.3662(4) -0.0603(4) 0.1499(2) 0.0622(13) Uani 1 d . .
N3 N 0.5415(4) 0.0276(4) 0.2134(2) 0.0557(12) Uani 1 d . .
O1 O 0.4365(4) 0.1800(4) 0.1382(2) 0.0782(13) Uani 1 d . .
N4 N 0.5893(4) -0.1170(4) 0.1446(2) 0.0664(14) Uani 1 d . .
C1 C 0.6565(6) -0.1700(6) 0.1256(3) 0.082(2) Uani 1 d . .
C2 C 0.6788(6) -0.1186(6) 0.0900(3) 0.088(2) Uani 1 d . .
H2 H 0.7232(6) -0.1374(6) 0.0708(3) 0.106 Uiso 1 calc R .
C3 C 0.6224(5) -0.0330(5) 0.0879(2) 0.068(2) Uani 1 d . .
C4 C 0.6975(7) -0.2661(6) 0.1437(3) 0.108(3) Uani 1 d . .
H4A H 0.7532(7) -0.2854(6) 0.1289(3) 0.162 Uiso 1 calc R .
H4B H 0.6441(7) -0.3140(6) 0.1385(3) 0.162 Uiso 1 calc R .
H4C H 0.7216(7) -0.2604(6) 0.1753(3) 0.162 Uiso 1 calc R .
C5 C 0.6167(5) 0.0465(6) 0.0548(2) 0.071(2) Uani 1 d . .
C6 C 0.6275(6) 0.0267(7) 0.0105(3) 0.087(2) Uani 1 d . .
H6 H 0.6384(6) -0.0370(7) 0.0021(3) 0.104 Uiso 1 calc R .
C7 C 0.6222(7) 0.0995(8) -0.0204(3) 0.094(3) Uani 1 d . .
H7 H 0.6298(7) 0.0843(8) -0.0496(3) 0.113 Uiso 1 calc R .
C8 C 0.6056(6) 0.1962(7) -0.0094(3) 0.085(2) Uani 1 d . .
C9 C 0.5955(7) 0.2150(6) 0.0342(3) 0.090(2) Uani 1 d . .
H9 H 0.5839(7) 0.2786(6) 0.0427(3) 0.109 Uiso 1 calc R .
C10 C 0.6021(6) 0.1423(6) 0.0655(3) 0.084(2) Uani 1 d . .
H10 H 0.5964(6) 0.1581(6) 0.0949(3) 0.101 Uiso 1 calc R .
C11 C 0.6009(9) 0.2764(8) -0.0439(3) 0.113(3) Uani 1 d . .
H11 H 0.5895(9) 0.2453(8) -0.0734(3) 0.135 Uiso 1 calc R .
C12 C 0.7019(10) 0.3305(10) -0.0395(4) 0.163(5) Uani 1 d . .
H12A H 0.7565(10) 0.2849(10) -0.0403(4) 0.244 Uiso 1 calc R .
H12B H 0.7138(10) 0.3650(10) -0.0115(4) 0.244 Uiso 1 calc R .
H12C H 0.6994(10) 0.3759(10) -0.0637(4) 0.244 Uiso 1 calc R .
C13 C 0.5125(11) 0.3437(10) -0.0424(4) 0.172(6) Uani 1 d . .
H13A H 0.5024(11) 0.3841(10) -0.0686(4) 0.258 Uiso 1 calc R .
H13B H 0.5267(11) 0.3838(10) -0.0162(4) 0.258 Uiso 1 calc R .
H13C H 0.4515(11) 0.3062(10) -0.0415(4) 0.258 Uiso 1 calc R .
N5 N 0.4161(4) -0.1449(4) 0.1658(2) 0.0652(14) Uani 1 d . .
C14 C 0.3487(6) -0.2196(5) 0.1611(2) 0.076(2) Uani 1 d . .
C15 C 0.2550(6) -0.1838(6) 0.1417(3) 0.082(2) Uani 1 d . .
H15 H 0.1947(6) -0.2194(6) 0.1342(3) 0.098 Uiso 1 calc R .
C16 C 0.2668(5) -0.0846(6) 0.1351(2) 0.070(2) Uani 1 d . .
C17 C 0.3802(7) -0.3221(6) 0.1745(3) 0.100(3) Uani 1 d . .
H17A H 0.4211(7) -0.3481(6) 0.1539(3) 0.151 Uiso 1 calc R .
H17B H 0.3201(7) -0.3616(6) 0.1740(3) 0.151 Uiso 1 calc R .
H17C H 0.4195(7) -0.3221(6) 0.2041(3) 0.151 Uiso 1 calc R .
C18 C 0.1878(5) -0.0146(6) 0.1172(2) 0.071(2) Uani 1 d . .
C19 C 0.1897(5) 0.0814(6) 0.1307(2) 0.076(2) Uani 1 d . .
H19 H 0.2452(5) 0.1039(6) 0.1511(2) 0.091 Uiso 1 calc R .
C20 C 0.1102(5) 0.1456(6) 0.1145(3) 0.084(2) Uani 1 d . .
H20 H 0.1135(5) 0.2099(6) 0.1242(3) 0.101 Uiso 1 calc R .
C21 C 0.0265(6) 0.1146(7) 0.0841(3) 0.097(3) Uani 1 d . .
C22 C 0.0263(7) 0.0195(8) 0.0704(4) 0.123(4) Uani 1 d . .
H22 H -0.0289(7) -0.0032(8) 0.0499(4) 0.148 Uiso 1 calc R .
C23 C 0.1052(7) -0.0437(7) 0.0861(3) 0.110(3) Uani 1 d . .
H23 H 0.1025(7) -0.1074(7) 0.0756(3) 0.132 Uiso 1 calc R .
C24 C -0.0617(9) 0.1822(9) 0.0674(4) 0.132(4) Uani 1 d . .
H24 H -0.1003(9) 0.1539(9) 0.0401(4) 0.158 Uiso 1 calc R .
C25 C -0.1314(13) 0.1906(17) 0.0998(7) 0.283(13) Uani 1 d . .
H25A H -0.1313(13) 0.1308(17) 0.1162(7) 0.425 Uiso 1 calc R .
H25B H -0.1995(13) 0.2037(17) 0.0844(7) 0.425 Uiso 1 calc R .
H25C H -0.1093(13) 0.2428(17) 0.1202(7) 0.425 Uiso 1 calc R .
C26 C -0.0397(13) 0.2843(14) 0.0578(8) 0.260(11) Uani 1 d . .
H26A H -0.0885(13) 0.3067(14) 0.0328(8) 0.391 Uiso 1 calc R .
H26B H 0.0283(13) 0.2892(14) 0.0507(8) 0.391 Uiso 1 calc R .
H26C H -0.0446(13) 0.3237(14) 0.0835(8) 0.391 Uiso 1 calc R .
N6 N 0.5559(4) -0.0701(4) 0.2218(2) 0.0612(13) Uani 1 d . .
C27 C 0.5908(6) -0.0835(5) 0.2655(2) 0.071(2) Uani 1 d . .
C28 C 0.5974(6) 0.0063(5) 0.2857(2) 0.072(2) Uani 1 d . .
H28 H 0.6186(6) 0.0190(5) 0.3159(2) 0.087 Uiso 1 calc R .
C29 C 0.5665(5) 0.0745(4) 0.2523(2) 0.0556(15) Uani 1 d . .
C30 C 0.6139(7) -0.1816(6) 0.2859(3) 0.101(3) Uani 1 d . .
H30A H 0.5511(7) -0.2132(6) 0.2894(3) 0.152 Uiso 1 calc R .
H30B H 0.6566(7) -0.1745(6) 0.3146(3) 0.152 Uiso 1 calc R .
H30C H 0.6490(7) -0.2200(6) 0.2667(3) 0.152 Uiso 1 calc R .
C31 C 0.5642(4) 0.1807(5) 0.2568(2) 0.057(2) Uani 1 d . .
C32 C 0.5979(5) 0.2417(5) 0.2263(2) 0.067(2) Uani 1 d . .
H32 H 0.6182(5) 0.2157(5) 0.2008(2) 0.081 Uiso 1 calc R .
C33 C 0.6019(6) 0.3414(5) 0.2331(3) 0.079(2) Uani 1 d . .
H33 H 0.6249(6) 0.3810(5) 0.2120(3) 0.094 Uiso 1 calc R .
C34 C 0.5732(6) 0.3830(5) 0.2698(3) 0.082(2) Uani 1 d . .
C35 C 0.5375(6) 0.3221(6) 0.3007(3) 0.090(2) Uani 1 d . .
H35 H 0.5160(6) 0.3486(6) 0.3259(3) 0.108 Uiso 1 calc R .
C36 C 0.5339(6) 0.2222(5) 0.2940(2) 0.075(2) Uani 1 d . .
H36 H 0.5107(6) 0.1823(5) 0.3150(2) 0.090 Uiso 1 calc R .
C37 C 0.5803(7) 0.4929(6) 0.2787(5) 0.126(4) Uani 1 d . .
H37 H 0.5772(7) 0.5164(6) 0.2480(5) 0.152 Uiso 1 calc R .
C38 C 0.6840(8) 0.5235(7) 0.2975(5) 0.156(5) Uani 1 d . .
H38A H 0.7298(8) 0.5072(7) 0.2772(5) 0.234 Uiso 1 calc R .
H38B H 0.7055(8) 0.4908(7) 0.3255(5) 0.234 Uiso 1 calc R .
H38C H 0.6850(8) 0.5926(7) 0.3024(5) 0.234 Uiso 1 calc R .
C39 C 0.4942(9) 0.5377(7) 0.2893(5) 0.175(6) Uani 1 d . .
H39A H 0.4762(9) 0.5082(7) 0.3156(5) 0.262 Uiso 1 calc R .
H39B H 0.4384(9) 0.5306(7) 0.2648(5) 0.262 Uiso 1 calc R .
H39C H 0.5081(9) 0.6056(7) 0.2947(5) 0.262 Uiso 1 calc R .
B B 0.5324(6) -0.1444(6) 0.1838(3) 0.067(2) Uani 1 d . .
H0 H 0.5540(6) -0.2094(6) 0.1950(3) 0.080 Uiso 1 calc R .
P P 0.39275(13) 0.26212(13) 0.10990(6) 0.0615(5) Uani 1 d . .
O4 O 0.4617(4) 0.3369(4) 0.0986(2) 0.0812(14) Uani 1 d . .
O2 O 0.3294(4) 0.2082(3) 0.06721(14) 0.0705(12) Uani 1 d . .
C40 C 0.2646(5) 0.2510(5) 0.0324(2) 0.066(2) Uani 1 d . .
C41 C 0.2744(7) 0.3452(6) 0.0201(3) 0.103(3) Uani 1 d . .
H41 H 0.3245(7) 0.3856(6) 0.0356(3) 0.123 Uiso 1 calc R .
C42 C 0.2047(8) 0.3794(8) -0.0175(3) 0.122(4) Uani 1 d . .
H42 H 0.2098(8) 0.4431(8) -0.0272(3) 0.146 Uiso 1 calc R .
C43 C 0.1320(6) 0.3212(8) -0.0388(3) 0.096(3) Uani 1 d . .
C44 C 0.1223(6) 0.2268(7) -0.0265(3) 0.092(2) Uani 1 d . .
H44 H 0.0712(6) 0.1870(7) -0.0417(3) 0.111 Uiso 1 calc R .
C45 C 0.1907(5) 0.1922(6) 0.0093(2) 0.076(2) Uani 1 d . .
H45 H 0.1866(5) 0.1276(6) 0.0180(2) 0.091 Uiso 1 calc R .
N7 N 0.0616(8) 0.3588(10) -0.0779(3) 0.138(3) Uani 1 d . .
O5 O 0.0798(9) 0.4362(9) -0.0919(4) 0.207(5) Uani 1 d . .
O6 O -0.0100(7) 0.3081(8) -0.0937(3) 0.165(4) Uani 1 d . .
O3 O 0.3020(3) 0.3072(3) 0.1308(2) 0.0701(12) Uani 1 d . .
C46 C 0.3253(5) 0.3847(5) 0.1627(3) 0.076(2) Uani 1 d D .
H46A H 0.3440(5) 0.4427(5) 0.1476(3) 0.091 Uiso 1 calc R .
H46B H 0.3832(5) 0.3663(5) 0.1852(3) 0.091 Uiso 1 calc R .
C47 C 0.2331(6) 0.4057(6) 0.1848(3) 0.106(3) Uani 1 d D .
C48 C 0.1427(9) 0.4375(14) 0.1482(5) 0.266(13) Uani 1 d D .
H48A H 0.1555(9) 0.4166(14) 0.1194(5) 0.398 Uiso 1 calc R .
H48B H 0.1363(9) 0.5071(14) 0.1484(5) 0.398 Uiso 1 calc R .
H48C H 0.0803(9) 0.4085(14) 0.1542(5) 0.398 Uiso 1 calc R .
O7 O 0.2620(4) 0.4777(4) 0.2141(2) 0.088(2) Uani 1 d D .
C49 C 0.1957(8) 0.5081(9) 0.2414(4) 0.140(4) Uani 1 d D .
H49A H 0.2219(8) 0.5662(9) 0.2569(4) 0.210 Uiso 1 calc R .
H49B H 0.1889(8) 0.4580(9) 0.2629(4) 0.210 Uiso 1 calc R .
H49C H 0.1299(8) 0.5213(9) 0.2238(4) 0.210 Uiso 1 calc R .
O8 O 0.1864(9) 0.3294(7) 0.1983(4) 0.309(12) Uani 1 d D .
C50 C 0.2461(20) 0.2737(15) 0.2291(6) 0.326(17) Uani 1 d D .
H50A H 0.2775(20) 0.2231(15) 0.2142(6) 0.488 Uiso 1 calc R .
H50B H 0.2046(20) 0.2451(15) 0.2488(6) 0.488 Uiso 1 calc R .
H50C H 0.2984(20) 0.3134(15) 0.2460(6) 0.488 Uiso 1 calc R .
O9 O 0.6274(25) 0.4706(13) 0.1254(6) 0.226(14) Uani 0.50 d P .
H9B H 0.5665(25) 0.5030(13) 0.1310(6) 0.339 Uiso 0.50 d PR .
C51A C 0.6828(25) 0.4577(27) 0.1004(11) 0.071(9) Uani 0.25 d P 1
H51A H 0.7339(25) 0.5080(27) 0.1037(11) 0.106 Uiso 0.25 calc PR 1
H51B H 0.6452(25) 0.4586(27) 0.0705(11) 0.106 Uiso 0.25 calc PR 1
H51C H 0.7156(25) 0.3956(27) 0.1063(11) 0.106 Uiso 0.25 calc PR 1
C51B C 0.6680(17) 0.3929(28) 0.1295(8) 0.072(9) Uani 0.25 d P 2
H51D H 0.6177(17) 0.3437(28) 0.1317(8) 0.108 Uiso 0.25 calc PR 2
H51E H 0.7189(17) 0.3925(28) 0.1561(8) 0.108 Uiso 0.25 calc PR 2
H51F H 0.7002(17) 0.3801(28) 0.1039(8) 0.108 Uiso 0.25 calc PR 2

loop_
_atom_type_symbol
_atom_type_description
_atom_type_scat_dispersion_real
_atom_type_scat_dispersion_imag
_atom_type_scat_source
C C 0.0033 0.0016 'International Tables Vol C Tables 4.2.6.8 and 6.1.1.4'
H H 0.0000 0.0000 'International Tables Vol C Tables 4.2.6.8 and 6.1.1.4'
B B 0.0013 0.0007 'International Tables Vol C Tables 4.2.6.8 and 6.1.1.4'
N N 0.0061 0.0033 'International Tables Vol C Tables 4.2.6.8 and 6.1.1.4'
O O 0.0106 0.0060 'International Tables Vol C Tables 4.2.6.8 and 6.1.1.4'
P P 0.1023 0.0942 'International Tables Vol C Tables 4.2.6.8 and 6.1.1.4'
Zn Zn 0.2839 1.4301 'International Tables Vol C Tables 4.2.6.8 and 6.1.1.4'

loop_
_geom_angle_atom_site_label_1
_geom_angle_atom_site_label_2
_geom_angle_atom_site_label_3
_geom_angle
_geom_angle_site_symmetry_1
_geom_angle_site_symmetry_3
_geom_angle_publ_flag
O1 Zn N1 126.9(2) . . y
O1 Zn N2 125.6(2) . . y
N1 Zn N2 94.1(2) . . y
O1 Zn N3 112.2(2) . . y
N1 Zn N3 94.6(2) . . y
N2 Zn N3 95.6(2) . . y
C3 N1 N4 106.9(5) . . y
C3 N1 Zn 142.6(5) . . y
N4 N1 Zn 110.5(4) . . y
C16 N2 N5 106.7(5) . . y
C16 N2 Zn 142.5(5) . . y
N5 N2 Zn 110.2(4) . . y
C29 N3 N6 107.5(5) . . y
C29 N3 Zn 141.0(4) . . y
N6 N3 Zn 110.5(4) . . y
P O1 Zn 154.2(3) . . y
C1 N4 N1 109.6(6) . . y
C1 N4 B 129.2(6) . . y
N1 N4 B 121.0(5) . . y
N4 C1 C2 107.7(7) . . y
N4 C1 C4 122.9(8) . . y
C2 C1 C4 129.4(8) . . y
C1 C2 C3 106.8(7) . . y
N1 C3 C2 109.0(7) . . y
N1 C3 C5 122.4(6) . . y
C2 C3 C5 128.6(7) . . y
C10 C5 C6 117.0(7) . . y
C10 C5 C3 122.7(6) . . y
C6 C5 C3 120.4(7) . . y
C7 C6 C5 121.0(8) . . y
C6 C7 C8 121.7(8) . . y
C9 C8 C7 117.0(8) . . y
C9 C8 C11 121.9(9) . . y
C7 C8 C11 121.2(8) . . y
C10 C9 C8 121.6(8) . . y
C5 C10 C9 121.9(7) . . y
C13 C11 C8 111.8(9) . . y
C13 C11 C12 112.1(11) . . y
C8 C11 C12 111.2(8) . . y
C14 N5 N2 109.5(6) . . y
C14 N5 B 129.9(6) . . y
N2 N5 B 120.5(5) . . y
N5 C14 C15 107.9(7) . . y
N5 C14 C17 122.3(7) . . y
C15 C14 C17 129.8(7) . . y
C14 C15 C16 107.3(7) . . y
N2 C16 C15 108.7(7) . . y
N2 C16 C18 123.7(6) . . y
C15 C16 C18 127.6(7) . . y
C19 C18 C23 117.0(8) . . y
C19 C18 C16 122.9(6) . . y
C23 C18 C16 120.1(7) . . y
C18 C19 C20 121.5(7) . . y
C21 C20 C19 120.8(8) . . y
C22 C21 C20 117.1(8) . . y
C22 C21 C24 121.5(8) . . y
C20 C21 C24 121.3(9) . . y
C21 C22 C23 122.1(8) . . y
C18 C23 C22 121.4(8) . . y
C25 C24 C26 103.1(14) . . y
C25 C24 C21 111.3(12) . . y
C26 C24 C21 119.0(11) . . y
C27 N6 N3 109.4(5) . . y
C27 N6 B 130.2(6) . . y
N3 N6 B 120.4(5) . . y
N6 C27 C28 107.6(6) . . y
N6 C27 C30 123.1(7) . . y
C28 C27 C30 129.3(6) . . y
C27 C28 C29 107.1(6) . . y
N3 C29 C28 108.5(6) . . y
N3 C29 C31 123.7(5) . . y
C28 C29 C31 127.8(6) . . y
C32 C31 C36 117.9(6) . . y
C32 C31 C29 122.1(6) . . y
C36 C31 C29 119.9(6) . . y
C31 C32 C33 120.6(7) . . y
C34 C33 C32 122.1(7) . . y
C33 C34 C35 117.9(7) . . y
C33 C34 C37 122.7(9) . . y
C35 C34 C37 119.4(8) . . y
C36 C35 C34 120.2(7) . . y
C31 C36 C35 121.4(7) . . y
C39 C37 C38 122.6(10) . . y
C39 C37 C34 116.9(8) . . y
C38 C37 C34 112.3(8) . . y
N6 B N5 109.5(6) . . y
N6 B N4 110.4(6) . . y
N5 B N4 108.2(6) . . y
O4 P O1 118.5(3) . . y
O4 P O3 111.5(3) . . y
O1 P O3 108.5(3) . . y
O4 P O2 113.7(3) . . y
O1 P O2 102.6(3) . . y
O3 P O2 100.2(3) . . y
P O4 O9 150.0(5) . . y
C40 O2 P 126.7(4) . . y
C41 C40 C45 121.0(7) . . y
C41 C40 O2 122.7(7) . . y
C45 C40 O2 116.2(6) . . y
C40 C41 C42 117.1(8) . . y
C43 C42 C41 120.7(9) . . y
C42 C43 C44 122.1(8) . . y
C42 C43 N7 119.3(10) . . y
C44 C43 N7 118.6(9) . . y
C43 C44 C45 117.7(8) . . y
C40 C45 C44 121.3(8) . . y
O5 N7 O6 124.5(11) . . y
O5 N7 C43 117.6(11) . . y
O6 N7 C43 117.8(11) . . y
C46 O3 P 118.0(4) . . y
O3 C46 C47 109.9(5) . . y
O8 C47 O7 118.7(8) . . y
O8 C47 C46 116.0(7) . . y
O7 C47 C46 105.8(6) . . y
O8 C47 C48 95.7(10) . . y
O7 C47 C48 111.4(8) . . y
C46 C47 C48 108.6(9) . . y
C47 O7 C49 119.1(6) . . y
C47 O8 C50 114.4(12) . . y
C51B O9 O4 76.5(15) . . y
C51A O9 O4 104.7(21) . . y

loop_
_geom_bond_atom_site_label_1
_geom_bond_atom_site_label_2
_geom_bond_distance
_geom_bond_site_symmetry_2
_geom_bond_publ_flag
Zn O1 1.862(5) . y
Zn N1 2.018(5) . y
Zn N2 2.030(5) . y
Zn N3 2.030(5) . y
N1 C3 1.341(8) . y
N1 N4 1.367(7) . y
N2 C16 1.358(8) . y
N2 N5 1.384(7) . y
N3 C29 1.337(7) . y
N3 N6 1.374(7) . y
O1 P 1.476(5) . y
N4 C1 1.350(9) . y
N4 B 1.553(10) . y
C1 C2 1.362(11) . y
C1 C4 1.496(11) . y
C2 C3 1.389(10) . y
C3 C5 1.476(10) . y
C5 C10 1.377(10) . y
C5 C6 1.400(10) . y
C6 C7 1.365(12) . y
C7 C8 1.397(12) . y
C8 C9 1.375(11) . y
C8 C11 1.513(12) . y
C9 C10 1.371(11) . y
C11 C13 1.497(15) . y
C11 C12 1.514(14) . y
N5 C14 1.351(8) . y
N5 B 1.543(9) . y
C14 C15 1.371(11) . y
C14 C17 1.506(11) . y
C15 C16 1.390(10) . y
C16 C18 1.457(10) . y
C18 C19 1.380(10) . y
C18 C23 1.377(10) . y
C19 C20 1.399(10) . y
C20 C21 1.383(10) . y
C21 C22 1.371(13) . y
C21 C24 1.510(13) . y
C22 C23 1.380(12) . y
C24 C25 1.46(2) . y
C24 C26 1.47(2) . y
N6 C27 1.341(8) . y
N6 B 1.532(9) . y
C27 C28 1.373(10) . y
C27 C30 1.492(10) . y
C28 C29 1.388(9) . y
C29 C31 1.466(8) . y
C31 C32 1.376(9) . y
C31 C36 1.381(9) . y
C32 C33 1.385(9) . y
C33 C34 1.359(10) . y
C34 C35 1.395(11) . y
C34 C37 1.533(11) . y
C35 C36 1.388(10) . y
C37 C39 1.378(13) . y
C37 C38 1.457(13) . y
P O4 1.452(5) . y
P O3 1.574(5) . y
P O2 1.601(5) . y
O4 O9 2.87(2) . y
O2 C40 1.376(8) . y
C40 C41 1.360(10) . y
C40 C45 1.366(9) . y
C41 C42 1.420(12) . y
C42 C43 1.332(12) . y
C43 C44 1.362(12) . y
C43 N7 1.472(12) . y
C44 C45 1.377(10) . y
N7 O5 1.185(12) . y
N7 O6 1.208(12) . y
O3 C46 1.435(8) . y
C46 C47 1.514(9) . y
C47 O8 1.317(8) . y
C47 O7 1.341(7) . y
C47 C48 1.552(13) . y
O7 C49 1.367(8) . y
O8 C50 1.355(11) . y
O9 C51B 1.19(4) . y
O9 C51A 1.15(4) . y
